data_2012841
loop_
_publ_author_name
'Linden, Anthony'
'\,Safak, Cihat'
'Kismetl\?i, Emrah'

_publ_section_title
<i>N</i>,<i>N</i>-Diethyl-2,6,6-trimethyl-4-(3-nitrophenyl)-5-oxo-1,4,5,6,7,8-hexahydroquinoline-3-carboxamide
_journal_issue 7
_journal_name_full 'Acta Crystallographica Section C'
_journal_page_first o436
_journal_page_last o438
_journal_paper_doi 10.1107/S0108270102010314
_journal_volume 58
_journal_year 2002
_chemical_formula_iupac 'C23 H29 N3 O4'
_chemical_formula_moiety 'C23 H29 N3 O4'
_chemical_formula_sum 'C23 H29 N3 O4'
_chemical_formula_weight 411.50
_chemical_melting_point 465
_chemical_name_systematic
;
N,N-Diethyl-2,6,6-trimethyl-4-(3-nitrophenyl)-5-oxo-
1,4,5,6,7,8-hexahydroquinoline-3-carboxamide
;
_space_group_IT_number 161
_symmetry_cell_setting trigonal
_symmetry_space_group_name_Hall 'R 3 -2"c'
_symmetry_space_group_name_H-M 'R 3 c :H'
_atom_sites_solution_hydrogens mixed
_atom_sites_solution_primary direct
_atom_sites_solution_secondary difmap
_audit_creation_method SHELXL97
_cell_angle_alpha 90
_cell_angle_beta 90
_cell_angle_gamma 120
_cell_formula_units_Z 18
_cell_length_a 28.2157(11)
_cell_length_b 28.2157(11)
_cell_length_c 14.2592(4)
_cell_measurement_reflns_used 3851
_cell_measurement_temperature 160.0(10)
_cell_measurement_theta_max 25.0
_cell_measurement_theta_min 2.0
_cell_volume 9831.2(6)
_computing_cell_refinement 'DENZO-SMN (Otwinowski & Minor, 1997)'
_computing_data_collection 'COLLECT (Nonius, 2000)'
_computing_data_reduction 'DENZO-SMN and SCALEPACK (Otwinowski & Minor, 1997)'
_computing_molecular_graphics 'ORTEPII (Johnson, 1976)'
_computing_publication_material 'SHELXL97 and PLATON (Spek, 2002)'
_computing_structure_refinement 'SHELXL97 (Sheldrick, 1997)'
_computing_structure_solution 'SIR92 (Altomare et al., 1994)'
_diffrn_ambient_temperature 160.0(10)
_diffrn_detector_area_resol_mean 9
_diffrn_measured_fraction_theta_full 0.997
_diffrn_measured_fraction_theta_max 0.997
_diffrn_measurement_device_type 'Nonius KappaCCD area-detector'
_diffrn_measurement_method '\f and \w scans with \k offsets'
_diffrn_radiation_monochromator 'horizontally mounted graphite crystal'
_diffrn_radiation_source 'Nonius FR591 sealed tube generator'
_diffrn_radiation_type 'Mo K\a'
_diffrn_radiation_wavelength 0.71073
_diffrn_reflns_av_R_equivalents 0.106
_diffrn_reflns_av_sigmaI/netI 0.089
_diffrn_reflns_limit_h_max 33
_diffrn_reflns_limit_h_min 0
_diffrn_reflns_limit_k_max 0
_diffrn_reflns_limit_k_min -28
_diffrn_reflns_limit_l_max 16
_diffrn_reflns_limit_l_min -16
_diffrn_reflns_number 27763
_diffrn_reflns_theta_full 25.02
_diffrn_reflns_theta_max 25.02
_diffrn_reflns_theta_min 2.98
_diffrn_standards_decay_% 0
_diffrn_standards_number 0
_exptl_absorpt_coefficient_mu 0.0862
_exptl_absorpt_correction_type none
_exptl_crystal_colour yellow
_exptl_crystal_density_diffrn 1.251
_exptl_crystal_density_meas ?
_exptl_crystal_density_method 'not measured'
_exptl_crystal_description needle
_exptl_crystal_F_000 3960
_exptl_crystal_size_max 0.25
_exptl_crystal_size_mid 0.05
_exptl_crystal_size_min 0.02
_refine_diff_density_max 0.15
_refine_diff_density_min -0.15
_refine_ls_extinction_coef 0.00120(9)
_refine_ls_extinction_expression Fc^*^=kFc[1+0.001xFc^2^\l^3^/sin(2\q)]^-1/4^
_refine_ls_extinction_method 'SHELXL97 (Sheldrick, 1997)'
_refine_ls_goodness_of_fit_ref 1.004
_refine_ls_hydrogen_treatment mixed
_refine_ls_matrix_type full
_refine_ls_number_parameters 311
_refine_ls_number_reflns 3730
_refine_ls_number_restraints 9
_refine_ls_restrained_S_all 1.006
_refine_ls_R_factor_all 0.089
_refine_ls_R_factor_gt 0.047
_refine_ls_shift/su_max 0.001
_refine_ls_shift/su_mean 0.000
_refine_ls_structure_factor_coef Fsqd
_refine_ls_weighting_details 'w = 1/[\s^2^(Fo^2^)+(0.0233P)^2^] where P=(Fo^2^+2Fc^2^)/3'
_refine_ls_weighting_scheme calc
_refine_ls_wR_factor_gt 0.078
_refine_ls_wR_factor_ref 0.090
_reflns_number_gt 2571
_reflns_number_total 3733
_reflns_threshold_expression I>2\s(I)
_cod_data_source_file sk1560.cif
_cod_data_source_block I
_cod_depositor_comments
;
The following automatic conversions were performed:

'_exptl_crystal_density_meas' value 'not measured' was changed to '?'
- the value is perceived as not measured.

Automatic conversion script
Id: cif_fix_values 3008 2015-01-20 13:52:24Z robertas 

The following automatic conversions were performed:

'_atom_sites_solution_hydrogens' value 'geom & difmap' was changed to
'mixed'.

Automatic conversion script
Id: cif_fix_values 6452 2018-10-05 10:23:21Z andrius 
;
_cod_original_sg_symbol_H-M 'R 3 c'
_cod_database_code 2012841
_cod_database_fobs_code 2012841

loop_
_symmetry_equiv_pos_as_xyz
'x, y, z'
'-y, x-y, z'
'-x+y, -x, z'
'-y, -x, z+1/2'
'x, x-y, z+1/2'
'-x+y, y, z+1/2'
'x+2/3, y+1/3, z+1/3'
'-y+2/3, x-y+1/3, z+1/3'
'-x+y+2/3, -x+1/3, z+1/3'
'-y+2/3, -x+1/3, z+5/6'
'x+2/3, x-y+1/3, z+5/6'
'-x+y+2/3, y+1/3, z+5/6'
'x+1/3, y+2/3, z+2/3'
'-y+1/3, x-y+2/3, z+2/3'
'-x+y+1/3, -x+2/3, z+2/3'
'-y+1/3, -x+2/3, z+7/6'
'x+1/3, x-y+2/3, z+7/6'
'-x+y+1/3, y+2/3, z+7/6'

loop_
_atom_site_label
_atom_site_fract_x
_atom_site_fract_y
_atom_site_fract_z
_atom_site_U_iso_or_equiv
_atom_site_adp_type
_atom_site_calc_flag
_atom_site_refinement_flags
_atom_site_occupancy
_atom_site_disorder_assembly
_atom_site_disorder_group
_atom_site_type_symbol
O1 0.39182(10) 0.12500(9) 0.36799(13) 0.0492(6) Uani d . 1 . . O
O2 0.31176(10) 0.11720(9) 0.37212(14) 0.0573(7) Uani d . 1 . . O
O5 0.52825(8) 0.29057(8) 0.15964(12) 0.0449(6) Uani d . 1 . . O
O10 0.44533(9) 0.08392(9) 0.05824(13) 0.0459(6) Uani d . 1 . . O
N1 0.49518(11) 0.22467(11) -0.14841(17) 0.0407(7) Uani d . 1 . . N
H1 0.5071(11) 0.2353(12) -0.2031(19) 0.035(9) Uiso d . 1 . . H
N10 0.37025(11) 0.06389(10) -0.02845(14) 0.0382(6) Uani d . 1 . . N
N17 0.35587(13) 0.13147(10) 0.33329(16) 0.0430(7) Uani d . 1 . . N
C2 0.46402(12) 0.16970(13) -0.12135(18) 0.0364(8) Uani d . 1 . . C
C3 0.45100(12) 0.15644(13) -0.03114(18) 0.0328(8) Uani d . 1 . . C
C4 0.47126(12) 0.19882(12) 0.04667(17) 0.0316(7) Uani d . 1 . . C
H4 0.4953 0.1916 0.0887 0.038 Uiso calc R 1 . . H
C4a 0.50540(12) 0.25631(12) 0.00793(19) 0.0339(7) Uani d . 1 . . C
C5 0.53184(12) 0.30048(13) 0.0740(2) 0.0377(8) Uani d . 1 A . C
C6 0.56246(13) 0.35941(13) 0.03981(18) 0.0481(9) Uani d D 1 . . C
C7 0.58920(18) 0.3616(2) -0.0541(2) 0.0494(16) Uani d PD 0.698(6) A 1 C
H71 0.6066 0.3993 -0.0790 0.059 Uiso calc PR 0.698(6) A 1 H
H72 0.6183 0.3522 -0.0445 0.059 Uiso calc PR 0.698(6) A 1 H
C7A 0.5500(6) 0.3665(4) -0.0611(4) 0.069(5) Uani d PD 0.302(6) A 2 C
H73 0.5783 0.4030 -0.0838 0.083 Uiso calc PR 0.302(6) A 2 H
H74 0.5142 0.3650 -0.0637 0.083 Uiso calc PR 0.302(6) A 2 H
C8 0.54838(14) 0.32250(13) -0.1258(2) 0.0503(9) Uani d D 1 . . C
H81 0.5236 0.3360 -0.1452 0.060 Uiso calc PR 0.698(6) A 1 H
H82 0.5683 0.3213 -0.1821 0.060 Uiso calc PR 0.698(6) A 1 H
H83 0.5326 0.3241 -0.1870 0.060 Uiso calc PR 0.302(6) A 2 H
H84 0.5862 0.3303 -0.1371 0.060 Uiso calc PR 0.302(6) A 2 H
C8a 0.51525(12) 0.26584(13) -0.0859(2) 0.0371(8) Uani d . 1 A . C
C9 0.44877(14) 0.12999(13) -0.20158(19) 0.0463(9) Uani d . 1 . . C
H91 0.4269 0.0925 -0.1780 0.069 Uiso calc R 1 . . H
H92 0.4821 0.1344 -0.2312 0.069 Uiso calc R 1 . . H
H93 0.4274 0.1372 -0.2478 0.069 Uiso calc R 1 . . H
C10 0.42151(14) 0.09881(13) 0.00244(19) 0.0355(8) Uani d . 1 . . C
C11 0.34440(14) 0.00573(13) -0.00454(18) 0.0440(9) Uani d . 1 . . C
H111 0.3117 -0.0045 0.0346 0.053 Uiso calc R 1 . . H
H112 0.3703 -0.0005 0.0331 0.053 Uiso calc R 1 . . H
C12 0.32747(14) -0.03080(13) -0.09018(19) 0.0495(10) Uani d . 1 . . C
H121 0.2992 -0.0274 -0.1246 0.074 Uiso calc R 1 . . H
H122 0.3129 -0.0689 -0.0706 0.074 Uiso calc R 1 . . H
H123 0.3593 -0.0197 -0.1308 0.074 Uiso calc R 1 . . H
C13 0.33546(12) 0.08142(14) -0.07716(19) 0.0431(8) Uani d . 1 . . C
H131 0.3235 0.0618 -0.1378 0.052 Uiso calc R 1 . . H
H132 0.3576 0.1210 -0.0910 0.052 Uiso calc R 1 . . H
C14 0.28549(14) 0.07115(16) -0.0222(2) 0.0601(10) Uani d . 1 . . C
H141 0.2620 0.0317 -0.0116 0.090 Uiso calc R 1 . . H
H142 0.2651 0.0850 -0.0575 0.090 Uiso calc R 1 . . H
H143 0.2968 0.0900 0.0384 0.090 Uiso calc R 1 . . H
C15 0.42290(12) 0.19233(11) 0.10524(18) 0.0298(7) Uani d . 1 . . C
C16 0.41144(12) 0.16625(11) 0.19167(18) 0.0328(7) Uani d . 1 . . C
H16 0.4347 0.1541 0.2166 0.039 Uiso calc R 1 . . H
C17 0.36610(12) 0.15820(11) 0.24086(18) 0.0322(8) Uani d . 1 . . C
C18 0.33033(13) 0.17409(13) 0.20814(19) 0.0385(8) Uani d . 1 . . C
H18 0.2992 0.1678 0.2436 0.046 Uiso calc R 1 . . H
C19 0.34139(14) 0.19966(12) 0.1215(2) 0.0410(8) Uani d . 1 . . C
H19 0.3174 0.2109 0.0964 0.049 Uiso calc R 1 . . H
C20 0.38712(13) 0.20885(12) 0.07136(17) 0.0356(8) Uani d . 1 . . C
H20 0.3943 0.2268 0.0124 0.043 Uiso calc R 1 . . H
C21 0.5185(2) 0.3758(2) 0.0286(4) 0.068(2) Uani d PD 0.698(6) A 1 C
H211 0.5352 0.4130 0.0030 0.102 Uiso calc PR 0.698(6) A 1 H
H212 0.5022 0.3747 0.0898 0.102 Uiso calc PR 0.698(6) A 1 H
H213 0.4900 0.3503 -0.0143 0.102 Uiso calc PR 0.698(6) A 1 H
C22 0.6036(3) 0.3968(2) 0.1112(3) 0.076(2) Uani d PD 0.698(6) A 1 C
H221 0.6336 0.3889 0.1157 0.115 Uiso calc PR 0.698(6) A 1 H
H222 0.5857 0.3910 0.1725 0.115 Uiso calc PR 0.698(6) A 1 H
H223 0.6182 0.4350 0.0920 0.115 Uiso calc PR 0.698(6) A 1 H
C21a 0.6223(3) 0.3730(5) 0.0428(11) 0.089(6) Uani d PD 0.302(6) A 2 C
H214 0.6271 0.3479 0.0017 0.134 Uiso calc PR 0.302(6) A 2 H
H215 0.6321 0.3693 0.1072 0.134 Uiso calc PR 0.302(6) A 2 H
H216 0.6461 0.4107 0.0214 0.134 Uiso calc PR 0.302(6) A 2 H
C22a 0.5608(7) 0.4006(4) 0.1067(8) 0.067(5) Uani d PD 0.302(6) A 2 C
H224 0.5829 0.4376 0.0811 0.100 Uiso calc PR 0.302(6) A 2 H
H225 0.5755 0.3984 0.1678 0.100 Uiso calc PR 0.302(6) A 2 H
H226 0.5229 0.3923 0.1142 0.100 Uiso calc PR 0.302(6) A 2 H

loop_
_atom_site_aniso_label
_atom_site_aniso_U_11
_atom_site_aniso_U_22
_atom_site_aniso_U_33
_atom_site_aniso_U_12
_atom_site_aniso_U_13
_atom_site_aniso_U_23
O1 0.0673(18) 0.0547(17) 0.0361(12) 0.0383(15) 0.0039(11) 0.0058(10)
O2 0.0564(17) 0.0600(17) 0.0471(14) 0.0228(14) 0.0202(12) 0.0087(12)
O5 0.0458(15) 0.0444(15) 0.0358(12) 0.0160(12) 0.0035(10) -0.0041(10)
O10 0.0560(17) 0.0438(15) 0.0444(12) 0.0298(13) -0.0090(11) 0.0000(10)
N1 0.0455(19) 0.042(2) 0.0262(15) 0.0154(15) 0.0058(13) 0.0032(14)
N10 0.0385(18) 0.0351(17) 0.0399(15) 0.0177(15) -0.0050(12) 0.0012(12)
N17 0.056(2) 0.0382(18) 0.0341(16) 0.0232(17) 0.0081(15) -0.0002(13)
C2 0.035(2) 0.038(2) 0.0366(17) 0.0188(18) 0.0001(14) -0.0018(15)
C3 0.0330(19) 0.038(2) 0.0308(16) 0.0201(17) 0.0021(13) 0.0011(14)
C4 0.0315(19) 0.036(2) 0.0285(14) 0.0176(16) 0.0019(13) 0.0008(13)
C4a 0.0303(19) 0.039(2) 0.0330(17) 0.0174(16) 0.0004(13) -0.0004(14)
C5 0.0300(19) 0.040(2) 0.0375(18) 0.0130(17) 0.0039(14) 0.0023(15)
C6 0.044(2) 0.035(2) 0.049(2) 0.0076(19) 0.0045(16) -0.0015(16)
C7 0.038(4) 0.045(3) 0.044(3) 0.005(3) 0.003(2) 0.007(2)
C7A 0.075(11) 0.034(8) 0.064(9) 0.002(8) 0.002(8) 0.007(6)
C8 0.056(2) 0.041(2) 0.0381(17) 0.013(2) 0.0102(16) 0.0082(16)
C8a 0.036(2) 0.036(2) 0.0357(18) 0.0148(17) -0.0010(14) 0.0012(16)
C9 0.055(2) 0.048(2) 0.0325(16) 0.0226(19) 0.0032(15) -0.0046(15)
C10 0.043(2) 0.038(2) 0.0281(16) 0.0228(19) 0.0035(15) -0.0018(15)
C11 0.051(2) 0.038(2) 0.0377(16) 0.0191(18) 0.0039(15) 0.0031(15)
C12 0.052(2) 0.046(2) 0.0451(19) 0.020(2) 0.0012(16) -0.0043(16)
C13 0.043(2) 0.044(2) 0.0410(18) 0.0210(19) -0.0021(16) 0.0025(15)
C14 0.046(2) 0.052(3) 0.081(3) 0.024(2) 0.0098(19) 0.012(2)
C15 0.0323(19) 0.0241(18) 0.0309(16) 0.0126(15) -0.0038(13) -0.0041(12)
C16 0.039(2) 0.0318(19) 0.0317(17) 0.0206(17) 0.0019(14) -0.0001(13)
C17 0.036(2) 0.0240(18) 0.0293(16) 0.0098(16) 0.0031(14) -0.0018(12)
C18 0.037(2) 0.039(2) 0.0378(18) 0.0174(17) 0.0061(14) -0.0054(14)
C19 0.044(2) 0.042(2) 0.0423(18) 0.0262(18) -0.0043(15) -0.0048(15)
C20 0.037(2) 0.036(2) 0.0285(16) 0.0142(17) 0.0027(14) 0.0028(13)
C21 0.091(5) 0.042(4) 0.073(4) 0.035(4) 0.028(4) 0.013(3)
C22 0.062(5) 0.062(4) 0.058(4) -0.005(4) 0.007(3) -0.010(3)
C21a 0.080(12) 0.036(9) 0.109(13) -0.003(8) -0.021(9) 0.006(8)
C22a 0.054(11) 0.039(8) 0.074(9) 0.000(8) 0.021(8) -0.001(7)

loop_
_atom_type_symbol
_atom_type_description
_atom_type_scat_dispersion_real
_atom_type_scat_dispersion_imag
_atom_type_scat_source
C C 0.0033 0.0016
; International Tables for Crystallography (1992).
Vol. C, Tables 4.2.6.8 and 6.1.1.4
;
H H 0.0000 0.0000
; International Tables for Crystallography (1992).
Vol. C, Tables 4.2.6.8 and 6.1.1.4
;
N N 0.0061 0.0033
; International Tables for Crystallography (1992).
Vol. C, Tables 4.2.6.8 and 6.1.1.4
;
O O 0.0106 0.0060
; International Tables for Crystallography (1992).
Vol. C, Tables 4.2.6.8 and 6.1.1.4
;

loop_
_geom_angle_atom_site_label_1
_geom_angle_atom_site_label_2
_geom_angle_atom_site_label_3
_geom_angle
_geom_angle_publ_flag
C2 N1 C8a 122.3(2) yes
C8a N1 H1 113(2) ?
C2 N1 H1 125(2) ?
C10 N10 C11 119.5(2) yes
C10 N10 C13 123.9(3) yes
C11 N10 C13 116.3(2) yes
O1 N17 O2 123.2(3) ?
O1 N17 C17 118.3(3) ?
O2 N17 C17 118.5(3) ?
N1 C2 C3 120.4(3) yes
C3 C2 C9 125.9(3) ?
N1 C2 C9 113.7(2) ?
C2 C3 C10 122.7(3) ?
C2 C3 C4 122.7(3) yes
C10 C3 C4 114.2(2) ?
C3 C4 C4a 111.3(2) yes
C3 C4 C15 110.0(2) ?
C4a C4 C15 112.2(2) ?
C3 C4 H4 107.7 ?
C4a C4 H4 107.7 ?
C15 C4 H4 107.7 ?
C8a C4a C5 120.3(3) ?
C4 C4a C8a 121.7(3) yes
C5 C4a C4 117.7(2) ?
O5 C5 C4a 119.9(3) ?
O5 C5 C6 119.9(3) ?
C4a C5 C6 120.2(2) ?
C22 C6 C5 111.5(3) ?
C7A C6 C5 113.9(5) ?
C7A C6 C22a 113.3(6) ?
C5 C6 C22a 114.6(5) ?
C22 C6 C7 111.9(4) ?
C5 C6 C7 108.9(3) ?
C7A C6 C21a 107.0(8) ?
C5 C6 C21a 102.6(5) ?
C22a C6 C21a 104.0(9) ?
C22 C6 C21 108.3(4) ?
C5 C6 C21 105.1(3) ?
C7 C6 C21 110.8(3) ?
C8 C7 C6 112.4(3) ?
C8 C7 H71 109.1 ?
C6 C7 H71 109.1 ?
C8 C7 H72 109.1 ?
C6 C7 H72 109.1 ?
H71 C7 H72 107.9 ?
C6 C7A C8 112.3(4) ?
C6 C7A H73 109.1 ?
C8 C7A H73 109.1 ?
C6 C7A H74 109.1 ?
C8 C7A H74 109.1 ?
H73 C7A H74 107.9 ?
C8a C8 C7 111.0(3) ?
C8a C8 C7A 112.6(5) ?
C8a C8 H81 109.4 ?
C7 C8 H81 109.4 ?
C8a C8 H82 109.4 ?
C7 C8 H82 109.4 ?
H81 C8 H82 108.0 ?
C8a C8 H83 109.1 ?
C7A C8 H83 109.1 ?
C8a C8 H84 109.1 ?
C7A C8 H84 109.1 ?
H83 C8 H84 107.8 ?
N1 C8a C4a 121.6(3) yes
N1 C8a C8 115.9(2) ?
C4a C8a C8 122.6(3) ?
C2 C9 H91 109.5 ?
C2 C9 H92 109.5 ?
H91 C9 H92 109.5 ?
C2 C9 H93 109.5 ?
H91 C9 H93 109.5 ?
H92 C9 H93 109.5 ?
O10 C10 N10 121.6(3) ?
O10 C10 C3 118.3(3) ?
N10 C10 C3 120.1(3) ?
N10 C11 C12 112.7(2) ?
N10 C11 H111 109.0 ?
C12 C11 H111 109.0 ?
N10 C11 H112 109.0 ?
C12 C11 H112 109.0 ?
H111 C11 H112 107.8 ?
C11 C12 H121 109.5 ?
C11 C12 H122 109.5 ?
H121 C12 H122 109.5 ?
C11 C12 H123 109.5 ?
H121 C12 H123 109.5 ?
H122 C12 H123 109.5 ?
N10 C13 C14 113.9(2) ?
N10 C13 H131 108.8 ?
C14 C13 H131 108.8 ?
N10 C13 H132 108.8 ?
C14 C13 H132 108.8 ?
H131 C13 H132 107.7 ?
C13 C14 H141 109.5 ?
C13 C14 H142 109.5 ?
H141 C14 H142 109.5 ?
C13 C14 H143 109.5 ?
H141 C14 H143 109.5 ?
H142 C14 H143 109.5 ?
C16 C15 C20 118.0(3) ?
C16 C15 C4 120.3(3) ?
C20 C15 C4 121.5(2) ?
C17 C16 C15 119.4(3) ?
C17 C16 H16 120.3 ?
C15 C16 H16 120.3 ?
C16 C17 C18 123.2(3) ?
C16 C17 N17 118.0(3) ?
C18 C17 N17 118.9(3) ?
C17 C18 C19 117.5(3) ?
C17 C18 H18 121.3 ?
C19 C18 H18 121.3 ?
C20 C19 C18 120.4(3) ?
C20 C19 H19 119.8 ?
C18 C19 H19 119.8 ?
C19 C20 C15 121.5(3) ?
C19 C20 H20 119.2 ?
C15 C20 H20 119.2 ?
C6 C21 H211 109.5 ?
C6 C21 H212 109.5 ?
C6 C21 H213 109.5 ?
C6 C22 H221 109.5 ?
C6 C22 H222 109.5 ?
C6 C22 H223 109.5 ?
C6 C21a H214 109.5 ?
C6 C21a H215 109.5 ?
H214 C21a H215 109.5 ?
C6 C21a H216 109.5 ?
H214 C21a H216 109.5 ?
H215 C21a H216 109.5 ?
C6 C22a H224 109.5 ?
C6 C22a H225 109.5 ?
H224 C22a H225 109.5 ?
C6 C22a H226 109.5 ?
H224 C22a H226 109.5 ?
H225 C22a H226 109.5 ?

loop_
_geom_bond_atom_site_label_1
_geom_bond_atom_site_label_2
_geom_bond_site_symmetry_2
_geom_bond_distance
_geom_bond_publ_flag
O1 N17 . 1.221(3) ?
O2 N17 . 1.232(3) ?
O5 C5 . 1.246(3) ?
O10 C10 . 1.242(3) yes
N1 C2 . 1.401(4) yes
N1 C8a . 1.345(4) yes
N1 H1 . 0.84(3) ?
N10 C10 . 1.353(4) yes
N10 C11 . 1.464(4) ?
N10 C13 . 1.475(4) ?
N17 C17 . 1.474(3) ?
C2 C3 . 1.339(4) yes
C2 C9 . 1.506(4) ?
C3 C10 . 1.487(4) yes
C3 C4 . 1.518(4) yes
C4 C4a . 1.517(4) yes
C4 C15 . 1.531(4) ?
C4 H4 . 1.0000 ?
C4a C8a . 1.365(4) yes
C4a C5 . 1.438(4) ?
C5 C6 . 1.520(4) ?
C6 C7 . 1.523(4) ?
C6 C7A . 1.518(5) ?
C6 C21 . 1.535(4) ?
C6 C22 . 1.508(4) ?
C6 C21a . 1.534(12) ?
C6 C22a . 1.522(5) ?
C7 C8 . 1.522(4) ?
C7 H71 . 0.9900 ?
C7 H72 . 0.9900 ?
C7A C8 . 1.529(5) ?
C7A H73 . 0.9900 ?
C7A H74 . 0.9900 ?
C8 C8a . 1.503(4) ?
C8 H81 . 0.9900 ?
C8 H82 . 0.9900 ?
C8 H83 . 0.9900 ?
C8 H84 . 0.9900 ?
C9 H91 . 0.9800 ?
C9 H92 . 0.9800 ?
C9 H93 . 0.9800 ?
C11 C12 . 1.513(4) ?
C11 H111 . 0.9900 ?
C11 H112 . 0.9900 ?
C12 H121 . 0.9800 ?
C12 H122 . 0.9800 ?
C12 H123 . 0.9800 ?
C13 C14 . 1.509(4) ?
C13 H131 . 0.9900 ?
C13 H132 . 0.9900 ?
C14 H141 . 0.9800 ?
C14 H142 . 0.9800 ?
C14 H143 . 0.9800 ?
C15 C16 . 1.388(4) ?
C15 C20 . 1.393(4) ?
C16 C17 . 1.375(4) ?
C16 H16 . 0.9500 ?
C17 C18 . 1.375(4) ?
C18 C19 . 1.385(4) ?
C18 H18 . 0.9500 ?
C19 C20 . 1.382(4) ?
C19 H19 . 0.9500 ?
C20 H20 . 0.9500 ?
C21 H211 . 0.9800 ?
C21 H212 . 0.9800 ?
C21 H213 . 0.9800 ?
C22 H221 . 0.9800 ?
C22 H222 . 0.9800 ?
C22 H223 . 0.9800 ?
C21a H214 . 0.9800 ?
C21a H215 . 0.9800 ?
C21a H216 . 0.9800 ?
C22a H224 . 0.9800 ?
C22a H225 . 0.9800 ?
C22a H226 . 0.9800 ?

loop_
_geom_hbond_atom_site_label_D
_geom_hbond_atom_site_label_H
_geom_hbond_atom_site_label_A
_geom_hbond_site_symmetry_A
_geom_hbond_distance_DH
_geom_hbond_distance_HA
_geom_hbond_distance_DA
_geom_hbond_angle_DHA
_geom_hbond_publ_flag
N1 H1 O5 5_554 0.84(3) 2.04(3) 2.856(3) 163(3) yes

loop_
_geom_torsion_atom_site_label_1
_geom_torsion_atom_site_label_2
_geom_torsion_atom_site_label_3
_geom_torsion_atom_site_label_4
_geom_torsion
C8a N1 C2 C3 3.1(4)
C8a N1 C2 C9 -176.1(3)
N1 C2 C3 C10 -175.5(3)
C9 C2 C3 C10 3.6(5)
N1 C2 C3 C4 -3.4(4)
C9 C2 C3 C4 175.7(3)
C2 C3 C4 C4a 2.0(4)
C10 C3 C4 C4a 174.7(3)
C2 C3 C4 C15 127.0(3)
C10 C3 C4 C15 -60.3(3)
C3 C4 C4a C8a -0.2(4)
C15 C4 C4a C8a -124.0(3)
C3 C4 C4a C5 -174.2(2)
C15 C4 C4a C5 62.0(3)
C8a C4a C5 O5 -170.8(3)
C4 C4a C5 O5 3.2(4)
C8a C4a C5 C6 11.4(5)
C4 C4a C5 C6 -174.6(3)
O5 C5 C6 C22 23.5(5)
C4a C5 C6 C22 -158.7(4)
O5 C5 C6 C7A -163.2(6)
C4a C5 C6 C7A 14.6(6)
O5 C5 C6 C22a -30.4(8)
C4a C5 C6 C22a 147.4(8)
O5 C5 C6 C7 147.5(3)
C4a C5 C6 C7 -34.6(4)
O5 C5 C6 C21a 81.6(7)
C4a C5 C6 C21a -100.6(7)
O5 C5 C6 C21 -93.7(3)
C4a C5 C6 C21 84.1(4)
C22 C6 C7 C8 178.0(5)
C5 C6 C7 C8 54.2(5)
C21 C6 C7 C8 -60.9(5)
C5 C6 C7A C8 -43.0(11)
C22a C6 C7A C8 -176.4(9)
C21a C6 C7A C8 69.6(11)
C6 C7 C8 C8a -50.9(5)
C6 C7A C8 C8a 46.9(11)
C2 N1 C8a C4a -1.3(5)
C2 N1 C8a C8 179.4(3)
C5 C4a C8a N1 173.7(3)
C4 C4a C8a N1 -0.1(5)
C5 C4a C8a C8 -7.0(5)
C4 C4a C8a C8 179.2(3)
C7 C8 C8a N1 -153.9(3)
C7A C8 C8a N1 156.6(5)
C7 C8 C8a C4a 26.8(5)
C7A C8 C8a C4a -22.7(7)
C11 N10 C10 O10 -7.2(4)
C13 N10 C10 O10 165.9(3)
C11 N10 C10 C3 172.2(2)
C13 N10 C10 C3 -14.7(4)
C2 C3 C10 O10 116.8(3)
C4 C3 C10 O10 -55.8(4)
C2 C3 C10 N10 -62.5(4)
C4 C3 C10 N10 124.8(3)
C10 N10 C11 C12 -122.1(3)
C13 N10 C11 C12 64.3(3)
C10 N10 C13 C14 -113.3(3)
C11 N10 C13 C14 60.0(3)
C3 C4 C15 C16 101.5(3)
C4a C4 C15 C16 -133.9(3)
C3 C4 C15 C20 -74.1(3)
C4a C4 C15 C20 50.4(4)
C20 C15 C16 C17 -0.7(4)
C4 C15 C16 C17 -176.5(2)
C15 C16 C17 C18 1.0(4)
C15 C16 C17 N17 -178.7(2)
O1 N17 C17 C16 10.6(4)
O2 N17 C17 C16 -170.1(3)
O1 N17 C17 C18 -169.1(3)
O2 N17 C17 C18 10.2(4)
C16 C17 C18 C19 -0.4(4)
N17 C17 C18 C19 179.3(2)
C17 C18 C19 C20 -0.5(4)
C18 C19 C20 C15 0.8(5)
C16 C15 C20 C19 -0.2(4)
C4 C15 C20 C19 175.6(3)
